data_7109385
loop_
_publ_author_name
'Indresh Kumar'
'Panduga Ramaraju'
'Nisar A. Mir'
'Deepika Singh'
'Vivek K. Gupta'

_publ_section_title
;
 Highly enantioselective [4+2] annulation via organocatalytic
 Mannich-reductive cyclization: one-pot synthesis of functionalized
 piperidines
;
_journal_name_full Chem.Commun.
_journal_page_first 5645
_journal_paper_doi 10.1039/c3cc42431f
_journal_volume 49
_journal_year 2013
_chemical_formula_moiety 'C18 H22 N2 O2'
_chemical_formula_sum 'C18 H22 N2 O2'
_chemical_formula_weight 298.38
_chemical_name_systematic
;
((2S, 3S)-1-(4-methoxyphenyl)-2-(pyridin-4-yl)piperidin-3-yl)methanol
;
_space_group_IT_number 4
_symmetry_cell_setting monoclinic
_symmetry_space_group_name_Hall 'P 2yb'
_symmetry_space_group_name_H-M 'P 1 21 1'
_atom_sites_solution_hydrogens geom
_atom_sites_solution_primary direct
_atom_sites_solution_secondary difmap
_audit_creation_method SHELXL-97
_cell_angle_alpha 90.00
_cell_angle_beta 107.577(2)
_cell_angle_gamma 90.00
_cell_formula_units_Z 4
_cell_length_a 9.1775(2)
_cell_length_b 10.7628(2)
_cell_length_c 16.9499(5)
_cell_measurement_reflns_used 19712
_cell_measurement_temperature 293(2)
_cell_measurement_theta_max 29.1436
_cell_measurement_theta_min 3.4308
_cell_volume 1596.07(7)
_computing_cell_refinement 'CrysAlisPro (Oxford Diffraction,2010)'
_computing_data_collection 'CrysAlisPro (Oxford Diffraction,2010)'
_computing_data_reduction 'CrysAlisPro (Oxford Diffraction,2010)'
_computing_molecular_graphics 'ORTEP3 (Farrugia, 1997)'
_computing_publication_material PLATON(Spek,2009)
_computing_structure_refinement 'SHELXL-97 (Sheldrick, 2008)'
_computing_structure_solution 'SHELXS-97 (Sheldrick, 2008)'
_diffrn_ambient_temperature 293(2)
_diffrn_detector_area_resol_mean 16.1049
_diffrn_measured_fraction_theta_full 0.997
_diffrn_measured_fraction_theta_max 0.997
_diffrn_measurement_device_type 'Xcalibur, Sapphire3'
_diffrn_measurement_method 'omega scans'
_diffrn_radiation_monochromator graphite
_diffrn_radiation_source 'fine-focus sealed tube'
_diffrn_radiation_type MoK\a
_diffrn_radiation_wavelength 0.71073
_diffrn_reflns_av_R_equivalents 0.0621
_diffrn_reflns_av_sigmaI/netI 0.0423
_diffrn_reflns_limit_h_max 10
_diffrn_reflns_limit_h_min -10
_diffrn_reflns_limit_k_max 12
_diffrn_reflns_limit_k_min -12
_diffrn_reflns_limit_l_max 20
_diffrn_reflns_limit_l_min -20
_diffrn_reflns_number 46265
_diffrn_reflns_theta_full 25.00
_diffrn_reflns_theta_max 25.00
_diffrn_reflns_theta_min 3.44
_diffrn_standards_decay_% 0
_diffrn_standards_interval_count 0
_diffrn_standards_interval_time 0
_diffrn_standards_number 0
_exptl_absorpt_coefficient_mu 0.081
_exptl_absorpt_correction_T_max 1.00000
_exptl_absorpt_correction_T_min 0.90642
_exptl_absorpt_correction_type multi-scan
_exptl_absorpt_process_details
;
CrysAlisPro, Oxford Diffraction Ltd.,
Version 1.171.34.40 (release 27-08-2010 CrysAlis171 .NET)
(compiled Aug 27 2010,11:50:40)
Empirical absorption correction using spherical harmonics,
implemented in SCALE3 ABSPACK scaling algorithm.

;
_exptl_crystal_colour brown
_exptl_crystal_density_diffrn 1.242
_exptl_crystal_density_method 'not measured'
_exptl_crystal_description block
_exptl_crystal_F_000 640
_exptl_crystal_size_max 0.30
_exptl_crystal_size_mid 0.20
_exptl_crystal_size_min 0.20
_refine_diff_density_max 0.190
_refine_diff_density_min -0.222
_refine_diff_density_rms 0.034
_refine_ls_abs_structure_details 'Flack H D (1983), Acta Cryst. A39, 876-881'
_refine_ls_abs_structure_Flack -0.5(17)
_refine_ls_extinction_method none
_refine_ls_goodness_of_fit_ref 1.035
_refine_ls_hydrogen_treatment constr
_refine_ls_matrix_type full
_refine_ls_number_parameters 453
_refine_ls_number_reflns 5604
_refine_ls_number_restraints 269
_refine_ls_restrained_S_all 1.022
_refine_ls_R_factor_all 0.0799
_refine_ls_R_factor_gt 0.0526
_refine_ls_shift/su_max 0.002
_refine_ls_shift/su_mean 0.000
_refine_ls_structure_factor_coef Fsqd
_refine_ls_weighting_details 'calc w=1/[\s^2^(Fo^2^)+(0.0747P)^2^+0.0278P] where P=(Fo^2^+2Fc^2^)/3'
_refine_ls_weighting_scheme calc
_refine_ls_wR_factor_gt 0.1239
_refine_ls_wR_factor_ref 0.1359
_reflns_number_gt 4066
_reflns_number_total 5604
_reflns_threshold_expression >2sigma(I)
_cod_data_source_file c3cc42431f.cif
_cod_data_source_block indresh2
_cod_original_sg_symbol_H-M 'P 21'
_cod_database_code 7109385

loop_
_symmetry_equiv_pos_as_xyz
'x, y, z'
'-x, y+1/2, -z'

loop_
_atom_site_label
_atom_site_type_symbol
_atom_site_fract_x
_atom_site_fract_y
_atom_site_fract_z
_atom_site_U_iso_or_equiv
_atom_site_adp_type
_atom_site_occupancy
_atom_site_symmetry_multiplicity
_atom_site_calc_flag
_atom_site_refinement_flags
_atom_site_disorder_assembly
_atom_site_disorder_group
C14A C 0.1001(4) 0.6437(4) -0.2470(2) 0.0857(13) Uani 1 1 d U . .
H143 H 0.1734 0.6564 -0.2765 0.129 Uiso 1 1 calc R . .
H142 H -0.0004 0.6630 -0.2826 0.129 Uiso 1 1 calc R . .
H141 H 0.1033 0.5586 -0.2297 0.129 Uiso 1 1 calc R . .
C10A C 0.2828(3) 0.7197(3) -0.12949(19) 0.0491(8) Uani 1 1 d U . .
C9A C 0.3903(3) 0.6376(3) -0.14106(18) 0.0506(8) Uani 1 1 d U . .
H9A H 0.3628 0.5777 -0.1824 0.061 Uiso 1 1 calc R . .
C8A C 0.5345(3) 0.6458(3) -0.09181(18) 0.0460(7) Uani 1 1 d U . .
H8A H 0.6089 0.5921 -0.0990 0.055 Uiso 1 1 calc R . .
C7A C 0.5718(3) 0.7341(3) -0.03065(16) 0.0393(6) Uani 1 1 d U . .
C12A C 0.4605(3) 0.8130(3) -0.01773(19) 0.0488(8) Uani 1 1 d U . .
H12A H 0.4866 0.8703 0.0254 0.059 Uiso 1 1 calc R . .
C11A C 0.3172(3) 0.8065(3) -0.0671(2) 0.0545(8) Uani 1 1 d U . .
H11A H 0.2422 0.8592 -0.0595 0.065 Uiso 1 1 calc R . .
C2A C 0.8006(3) 0.8549(2) 0.03151(17) 0.0392(6) Uani 1 1 d U . .
H2A H 0.7546 0.9079 0.0645 0.047 Uiso 1 1 calc R . .
C3A C 0.9666(3) 0.8366(3) 0.07786(17) 0.0414(7) Uani 1 1 d U . .
H3A H 1.0096 0.7784 0.0463 0.050 Uiso 1 1 calc R . .
C4A C 0.9736(3) 0.7747(3) 0.16099(18) 0.0483(7) Uani 1 1 d U . .
H41A H 1.0796 0.7601 0.1923 0.058 Uiso 1 1 calc R . .
H42A H 0.9304 0.8308 0.1928 0.058 Uiso 1 1 calc R . .
C5A C 0.8878(3) 0.6531(3) 0.1493(2) 0.0563(8) Uani 1 1 d U . .
H52A H 0.9356 0.5940 0.1216 0.068 Uiso 1 1 calc R . .
H51A H 0.8910 0.6189 0.2027 0.068 Uiso 1 1 calc R . .
C6A C 0.7295(3) 0.6737(3) 0.09973(19) 0.0522(8) Uani 1 1 d U . .
H61A H 0.6788 0.7263 0.1299 0.063 Uiso 1 1 calc R . .
H62A H 0.6757 0.5950 0.0888 0.063 Uiso 1 1 calc R . .
C15A C 0.7833(3) 0.9180(3) -0.05090(16) 0.0369(6) Uani 1 1 d U . .
C16A C 0.7268(3) 1.0373(3) -0.06421(18) 0.0457(7) Uani 1 1 d U . .
H16A H 0.6985 1.0798 -0.0233 0.055 Uiso 1 1 calc R . .
C17A C 0.7130(3) 1.0925(3) -0.1401(2) 0.0580(9) Uani 1 1 d U . .
H17A H 0.6739 1.1728 -0.1482 0.070 Uiso 1 1 calc R . .
C19A C 0.8080(4) 0.9242(3) -0.19010(18) 0.0544(8) Uani 1 1 d U . .
H19A H 0.8362 0.8841 -0.2319 0.065 Uiso 1 1 calc R . .
C20A C 0.8264(3) 0.8615(3) -0.11613(18) 0.0492(7) Uani 1 1 d U . .
H20A H 0.8674 0.7818 -0.1093 0.059 Uiso 1 1 calc R . .
C21A C 1.0566(3) 0.9569(3) 0.08776(19) 0.0510(8) Uani 1 1 d U . .
H212 H 1.0488 0.9904 0.0335 0.061 Uiso 1 1 calc R . .
H211 H 1.0128 1.0170 0.1167 0.061 Uiso 1 1 calc R . .
N11B N 0.8151(2) 0.7685(3) -0.54439(15) 0.0506(7) Uani 0.612(5) 1 d PU A 1
C71B C 0.9374(2) 0.8078(3) -0.48288(15) 0.0378(16) Uani 0.612(5) 1 d PRU A 1
C81B C 0.9530(2) 0.8984(3) -0.42244(15) 0.0464(14) Uani 0.612(5) 1 d PRU A 1
H81B H 0.8682 0.9438 -0.4200 0.056 Uiso 0.612(5) 1 calc PR A 1
C91B C 1.0953(2) 0.9211(3) -0.36566(15) 0.0412(14) Uani 0.612(5) 1 d PRU A 1
H91B H 1.1057 0.9817 -0.3252 0.049 Uiso 0.612(5) 1 calc PR A 1
C10B C 1.2219(2) 0.8532(3) -0.36931(15) 0.0473(14) Uani 0.612(5) 1 d PRU A 1
C11B C 1.2063(2) 0.7626(3) -0.42975(15) 0.0562(13) Uani 0.612(5) 1 d PRU A 1
H11B H 1.2910 0.7172 -0.4322 0.067 Uiso 0.612(5) 1 calc PR A 1
C12B C 1.0640(2) 0.7399(3) -0.48654(15) 0.0584(17) Uani 0.612(5) 1 d PRU A 1
H12B H 1.0536 0.6793 -0.5270 0.070 Uiso 0.612(5) 1 calc PR A 1
C14B C 1.3679(13) 0.9450(9) -0.2473(7) 0.067(3) Uani 0.612(5) 1 d PU A 1
H145 H 1.3732 1.0293 -0.2648 0.100 Uiso 0.612(5) 1 calc PR A 1
H146 H 1.4591 0.9253 -0.2035 0.100 Uiso 0.612(5) 1 calc PR A 1
H144 H 1.2806 0.9354 -0.2278 0.100 Uiso 0.612(5) 1 calc PR A 1
O13B O 1.3542(5) 0.8634(5) -0.3155(3) 0.0709(15) Uani 0.612(5) 1 d PU A 1
N11C N 0.8163(4) 0.7671(5) -0.5465(3) 0.0506(7) Uani 0.388(5) 1 d PU A 2
C71C C 0.9300(4) 0.8193(5) -0.4795(3) 0.082(4) Uani 0.388(5) 1 d PRU A 2
C81C C 0.9007(4) 0.9115(5) -0.4289(3) 0.086(4) Uani 0.388(5) 1 d PRU A 2
H81C H 0.8013 0.9398 -0.4375 0.103 Uiso 0.388(5) 1 calc PR A 2
C91C C 1.0198(4) 0.9612(5) -0.3653(3) 0.061(3) Uani 0.388(5) 1 d PRU A 2
H91C H 1.0002 1.0229 -0.3314 0.074 Uiso 0.388(5) 1 calc PR A 2
C10C C 1.1683(4) 0.9189(5) -0.3524(3) 0.049(2) Uani 0.388(5) 1 d PRU A 2
C11C C 1.1976(4) 0.8267(5) -0.4030(3) 0.0562(13) Uani 0.388(5) 1 d PRU A 2
H11C H 1.2969 0.7984 -0.3944 0.067 Uiso 0.388(5) 1 calc PR A 2
C12C C 1.0784(4) 0.7769(5) -0.4666(3) 0.065(3) Uani 0.388(5) 1 d PRU A 2
H12C H 1.0981 0.7153 -0.5005 0.078 Uiso 0.388(5) 1 calc PR A 2
C14C C 1.4137(17) 0.9056(15) -0.2667(11) 0.064(4) Uani 0.388(5) 1 d PU A 2
H149 H 1.4034 0.8179 -0.2597 0.095 Uiso 0.388(5) 1 calc PR A 2
H147 H 1.4803 0.9404 -0.2166 0.095 Uiso 0.388(5) 1 calc PR A 2
H148 H 1.4561 0.9198 -0.3113 0.095 Uiso 0.388(5) 1 calc PR A 2
O13C O 1.2688(8) 0.9626(6) -0.2854(5) 0.064(2) Uani 0.388(5) 1 d PU A 2
C6B C 0.7905(4) 0.8566(4) -0.61646(19) 0.0642(9) Uani 1 1 d U . .
H61B H 0.7523 0.9354 -0.6031 0.077 Uiso 1 1 calc R A 1
H62B H 0.8868 0.8717 -0.6273 0.077 Uiso 1 1 calc R A 1
C5B C 0.6796(4) 0.8027(4) -0.6906(2) 0.0770(11) Uani 1 1 d U A .
H51B H 0.7211 0.7279 -0.7075 0.092 Uiso 1 1 calc R . .
H52B H 0.6572 0.8616 -0.7361 0.092 Uiso 1 1 calc R . .
C4B C 0.5325(4) 0.7720(5) -0.6677(2) 0.0811(12) Uani 1 1 d DU . .
H41B H 0.4855 0.8493 -0.6588 0.097 Uiso 1 1 calc R A .
H42B H 0.4612 0.7304 -0.7144 0.097 Uiso 1 1 calc R . .
C2B C 0.6760(3) 0.7487(3) -0.52005(16) 0.0461(7) Uani 1 1 d DU . .
H2B H 0.6380 0.8302 -0.5095 0.055 Uiso 1 1 calc R A 1
C15B C 0.7025(3) 0.6709(3) -0.44236(17) 0.0396(7) Uani 1 1 d U A .
C20B C 0.7726(3) 0.5560(3) -0.43650(19) 0.0495(8) Uani 1 1 d U . .
H20B H 0.8082 0.5259 -0.4787 0.059 Uiso 1 1 calc R A .
C19B C 0.7877(4) 0.4874(3) -0.3649(2) 0.0588(9) Uani 1 1 d U A .
H19B H 0.8344 0.4101 -0.3613 0.071 Uiso 1 1 calc R . .
C17B C 0.6727(4) 0.6334(4) -0.30656(19) 0.0598(9) Uani 1 1 d U A .
H17B H 0.6379 0.6609 -0.2634 0.072 Uiso 1 1 calc R . .
C16B C 0.6518(3) 0.7084(3) -0.37515(17) 0.0458(7) Uani 1 1 d U . .
H16B H 0.6036 0.7849 -0.3771 0.055 Uiso 1 1 calc R A .
C21B C 0.4229(13) 0.6378(12) -0.5709(9) 0.075(4) Uani 0.615(11) 1 d PDU A 3
H213 H 0.4595 0.6011 -0.5162 0.090 Uiso 0.615(11) 1 calc PR A 3
H214 H 0.3567 0.7065 -0.5673 0.090 Uiso 0.615(11) 1 calc PR A 3
O22B O 0.3359(6) 0.5516(7) -0.6224(2) 0.084(3) Uani 0.615(11) 1 d PDU A 3
H22B H 0.3254 0.5713 -0.6705 0.126 Uiso 0.615(11) 1 calc PR A 3
C21C C 0.4052(19) 0.685(2) -0.5676(12) 0.058(4) Uani 0.385(11) 1 d PDU A 4
H215 H 0.4146 0.6219 -0.5258 0.069 Uiso 0.385(11) 1 calc PR A 4
H216 H 0.3913 0.7645 -0.5433 0.069 Uiso 0.385(11) 1 calc PR A 4
O22C O 0.2773(8) 0.6611(12) -0.6328(4) 0.083(4) Uani 0.385(11) 1 d PDU A 4
H22C H 0.3030 0.6380 -0.6728 0.125 Uiso 0.385(11) 1 calc PR A 4
C3B C 0.5569(3) 0.6904(4) -0.59099(17) 0.0618(9) Uani 1 1 d DU A .
H31B H 0.6085 0.6168 -0.6038 0.074 Uiso 0.615(11) 1 calc PR A 3
H31C H 0.6147 0.6210 -0.6042 0.074 Uiso 0.385(11) 1 d PR A 4
N18A N 0.7523(3) 1.0385(3) -0.20395(16) 0.0572(7) Uani 1 1 d U . .
N1A N 0.7256(2) 0.7336(2) 0.02094(13) 0.0377(5) Uani 1 1 d U . .
N18B N 0.7406(3) 0.5230(3) -0.29993(18) 0.0594(7) Uani 1 1 d U . .
O13A O 0.1355(2) 0.7218(2) -0.17695(16) 0.0760(7) Uani 1 1 d U . .
O22A O 1.2090(2) 0.9388(2) 0.13129(14) 0.0628(6) Uani 1 1 d U . .
H22A H 1.2217 0.8672 0.1485 0.094 Uiso 1 1 calc R . .

loop_
_atom_site_aniso_label
_atom_site_aniso_U_11
_atom_site_aniso_U_22
_atom_site_aniso_U_33
_atom_site_aniso_U_23
_atom_site_aniso_U_13
_atom_site_aniso_U_12
C14A 0.076(3) 0.092(3) 0.068(3) 0.016(2) -0.010(2) -0.029(2)
C10A 0.0403(17) 0.0485(19) 0.0556(19) 0.0116(16) 0.0100(14) -0.0083(14)
C9A 0.059(2) 0.0464(19) 0.0435(18) -0.0076(15) 0.0113(15) -0.0116(15)
C8A 0.0489(17) 0.0429(17) 0.0479(18) 0.0004(15) 0.0171(14) 0.0011(14)
C7A 0.0414(15) 0.0334(15) 0.0425(16) 0.0004(13) 0.0116(12) -0.0011(12)
C12A 0.0497(18) 0.0372(16) 0.056(2) -0.0084(14) 0.0105(14) -0.0030(14)
C11A 0.0444(17) 0.0426(18) 0.077(2) -0.0007(17) 0.0195(16) 0.0048(14)
C2A 0.0459(16) 0.0317(15) 0.0412(16) 0.0000(12) 0.0148(12) 0.0007(12)
C3A 0.0442(15) 0.0431(17) 0.0354(15) -0.0060(13) 0.0099(12) -0.0016(12)
C4A 0.0490(17) 0.0471(19) 0.0449(17) 0.0035(14) 0.0084(13) 0.0015(13)
C5A 0.0575(19) 0.0434(18) 0.059(2) 0.0180(16) 0.0048(15) 0.0043(14)
C6A 0.0534(17) 0.0434(18) 0.0562(19) 0.0139(15) 0.0113(14) -0.0018(14)
C15A 0.0382(15) 0.0364(16) 0.0337(15) -0.0041(12) 0.0073(12) -0.0065(12)
C16A 0.0517(17) 0.0396(17) 0.0422(17) 0.0005(14) 0.0087(13) 0.0012(14)
C17A 0.0525(19) 0.0489(19) 0.061(2) 0.0144(17) -0.0004(16) -0.0003(15)
C19A 0.063(2) 0.067(2) 0.0319(17) -0.0084(16) 0.0124(14) -0.0165(17)
C20A 0.0602(18) 0.0435(17) 0.0430(18) -0.0031(14) 0.0143(14) -0.0020(15)
C21A 0.0531(18) 0.0538(19) 0.0418(18) -0.0041(15) 0.0081(14) -0.0103(15)
N11B 0.0484(13) 0.0618(18) 0.0393(13) 0.0013(12) 0.0098(11) -0.0098(12)
C71B 0.031(3) 0.044(4) 0.040(3) 0.008(3) 0.012(3) -0.013(3)
C81B 0.043(3) 0.057(4) 0.039(3) 0.006(3) 0.012(2) -0.014(2)
C91B 0.031(4) 0.044(3) 0.048(3) -0.009(2) 0.011(3) -0.018(2)
C10B 0.048(3) 0.051(3) 0.048(3) 0.000(3) 0.021(3) 0.003(2)
C11B 0.048(2) 0.062(4) 0.052(3) -0.012(2) 0.006(2) -0.012(3)
C12B 0.059(3) 0.064(4) 0.044(3) -0.009(3) 0.003(2) -0.008(3)
C14B 0.060(7) 0.068(6) 0.063(5) -0.008(4) 0.004(4) -0.024(5)
O13B 0.036(2) 0.098(3) 0.066(3) -0.019(2) -0.004(2) -0.009(2)
N11C 0.0484(13) 0.0618(18) 0.0393(13) 0.0013(12) 0.0098(11) -0.0098(12)
C71C 0.069(6) 0.102(11) 0.056(7) -0.004(7) -0.011(6) -0.029(7)
C81C 0.062(5) 0.099(8) 0.072(7) -0.023(5) -0.017(5) -0.035(5)
C91C 0.022(4) 0.095(7) 0.061(5) -0.004(5) 0.004(4) -0.012(4)
C10C 0.022(5) 0.078(6) 0.048(5) -0.004(4) 0.013(4) -0.015(4)
C11C 0.048(2) 0.062(4) 0.052(3) -0.012(2) 0.006(2) -0.012(3)
C12C 0.068(5) 0.082(7) 0.038(5) -0.016(5) 0.003(4) -0.052(5)
C14C 0.036(6) 0.070(9) 0.076(10) 0.018(8) 0.004(6) 0.000(5)
O13C 0.039(4) 0.081(5) 0.062(4) -0.025(3) 0.002(3) -0.018(3)
C6B 0.065(2) 0.080(2) 0.0458(18) 0.0093(18) 0.0144(15) -0.0176(18)
C5B 0.081(2) 0.105(3) 0.0406(19) 0.009(2) 0.0115(16) -0.016(2)
C4B 0.064(2) 0.127(4) 0.0421(19) 0.007(2) 0.0003(16) -0.018(2)
C2B 0.0454(15) 0.0537(18) 0.0355(15) 0.0012(14) 0.0066(12) -0.0007(13)
C15B 0.0360(14) 0.0416(17) 0.0385(15) -0.0039(13) 0.0074(12) -0.0067(12)
C20B 0.0494(17) 0.052(2) 0.0461(18) -0.0058(15) 0.0125(14) 0.0005(15)
C19B 0.057(2) 0.050(2) 0.064(2) 0.0121(18) 0.0100(17) 0.0018(15)
C17B 0.058(2) 0.083(3) 0.0412(19) -0.0111(18) 0.0191(15) -0.0162(18)
C16B 0.0497(17) 0.0476(18) 0.0389(16) -0.0041(14) 0.0117(13) 0.0002(13)
C21B 0.048(4) 0.100(10) 0.063(5) 0.005(5) -0.003(4) -0.019(5)
O22B 0.079(3) 0.115(6) 0.047(2) 0.001(3) 0.003(2) -0.047(4)
C21C 0.049(5) 0.085(12) 0.039(5) -0.010(7) 0.013(4) -0.010(7)
O22C 0.049(4) 0.127(10) 0.064(4) -0.012(5) 0.002(3) -0.029(5)
C3B 0.0546(17) 0.093(3) 0.0344(16) -0.0048(17) 0.0079(13) -0.0162(18)
N18A 0.0557(16) 0.0668(19) 0.0401(15) 0.0098(14) 0.0008(12) -0.0115(14)
N1A 0.0383(12) 0.0301(13) 0.0422(12) 0.0009(11) 0.0081(10) -0.0019(10)
N18B 0.0524(16) 0.0643(19) 0.0539(17) 0.0092(15) 0.0046(13) -0.0116(14)
O13A 0.0517(13) 0.0793(18) 0.0814(17) 0.0070(15) -0.0033(12) -0.0118(12)
O22A 0.0492(12) 0.0764(16) 0.0581(15) -0.0062(13) 0.0090(10) -0.0168(12)

loop_
_atom_type_symbol
_atom_type_description
_atom_type_scat_dispersion_real
_atom_type_scat_dispersion_imag
_atom_type_scat_source
C C 0.0033 0.0016 'International Tables Vol C Tables 4.2.6.8 and 6.1.1.4'
H H 0.0000 0.0000 'International Tables Vol C Tables 4.2.6.8 and 6.1.1.4'
N N 0.0061 0.0033 'International Tables Vol C Tables 4.2.6.8 and 6.1.1.4'
O O 0.0106 0.0060 'International Tables Vol C Tables 4.2.6.8 and 6.1.1.4'

loop_
_geom_angle_atom_site_label_1
_geom_angle_atom_site_label_2
_geom_angle_atom_site_label_3
_geom_angle
O13A C14A H143 109.5
O13A C14A H142 109.5
H143 C14A H142 109.5
O13A C14A H141 109.5
H143 C14A H141 109.5
H142 C14A H141 109.5
O13A C10A C11A 113.8(3)
O13A C10A C9A 123.8(3)
C11A C10A C9A 122.4(3)
C8A C9A C10A 118.9(3)
C8A C9A H9A 120.5
C10A C9A H9A 120.5
C9A C8A C7A 119.4(3)
C9A C8A H8A 120.3
C7A C8A H8A 120.3
C8A C7A C12A 120.9(2)
C8A C7A N1A 116.0(2)
C12A C7A N1A 123.0(2)
C11A C12A C7A 120.0(3)
C11A C12A H12A 120.0
C7A C12A H12A 120.0
C12A C11A C10A 118.3(3)
C12A C11A H11A 120.9
C10A C11A H11A 120.9
N1A C2A C3A 108.2(2)
N1A C2A C15A 111.9(2)
C3A C2A C15A 110.4(2)
N1A C2A H2A 108.8
C3A C2A H2A 108.8
C15A C2A H2A 108.8
C2A C3A C21A 112.2(2)
C2A C3A C4A 106.9(2)
C21A C3A C4A 113.3(2)
C2A C3A H3A 108.1
C21A C3A H3A 108.1
C4A C3A H3A 108.1
C5A C4A C3A 112.2(2)
C5A C4A H41A 109.2
C3A C4A H41A 109.2
C5A C4A H42A 109.2
C3A C4A H42A 109.2
H41A C4A H42A 107.9
C6A C5A C4A 109.4(2)
C6A C5A H52A 109.8
C4A C5A H52A 109.8
C6A C5A H51A 109.8
C4A C5A H51A 109.8
H52A C5A H51A 108.2
C5A C6A N1A 109.6(2)
C5A C6A H61A 109.8
N1A C6A H61A 109.8
C5A C6A H62A 109.8
N1A C6A H62A 109.8
H61A C6A H62A 108.2
C16A C15A C20A 116.8(3)
C16A C15A C2A 119.8(3)
C20A C15A C2A 123.3(3)
C15A C16A C17A 118.4(3)
C15A C16A H16A 120.8
C17A C16A H16A 120.8
N18A C17A C16A 125.4(3)
N18A C17A H17A 117.3
C16A C17A H17A 117.3
N18A C19A C20A 123.1(3)
N18A C19A H19A 118.5
C20A C19A H19A 118.5
C19A C20A C15A 120.6(3)
C19A C20A H20A 119.7
C15A C20A H20A 119.7
O22A C21A C3A 111.6(3)
O22A C21A H212 109.3
C3A C21A H212 109.3
O22A C21A H211 109.3
C3A C21A H211 109.3
H212 C21A H211 108.0
C71B N11B C2B 114.76(14)
C71B N11B C6B 108.36(15)
C2B N11B C6B 112.8(2)
N11B C71B C81B 131.8
N11B C71B C12B 108.2
C81B C71B C12B 120.0
C91B C81B C71B 120.0
C91B C81B H81B 120.0
C71B C81B H81B 120.0
C10B C91B C81B 120.0
C10B C91B H91B 120.0
C81B C91B H91B 120.0
O13B C10B C91B 123.2(2)
O13B C10B C11B 116.6(2)
C91B C10B C11B 120.0
C10B C11B C12B 120.0
C10B C11B H11B 120.0
C12B C11B H11B 120.0
C11B C12B C71B 120.0
C11B C12B H12B 120.0
C71B C12B H12B 120.0
C10B O13B C14B 117.5(6)
C71C N11C C6B 106.58(19)
C71C N11C C2B 107.88(17)
C6B N11C C2B 112.3(3)
C81C C71C C12C 120.0
C81C C71C N11C 123.3
C12C C71C N11C 116.7
C91C C81C C71C 120.0
C91C C81C H81C 120.0
C71C C81C H81C 120.0
C81C C91C C10C 120.0
C81C C91C H91C 120.0
C10C C91C H91C 120.0
O13C C10C C11C 124.9(3)
O13C C10C C91C 114.7(3)
C11C C10C C91C 120.0
C10C C11C C12C 120.0
C10C C11C H11C 120.0
C12C C11C H11C 120.0
C11C C12C C71C 120.0
C11C C12C H12C 120.0
C71C C12C H12C 120.0
O13C C14C H149 109.5
O13C C14C H147 109.5
H149 C14C H147 109.5
O13C C14C H148 109.5
H149 C14C H148 109.5
H147 C14C H148 109.5
C10C O13C C14C 114.0(9)
C5B C6B N11C 109.1(3)
C5B C6B N11B 109.8(3)
N11C C6B N11B 1.5(2)
C5B C6B H61B 109.7
N11C C6B H61B 111.2
N11B C6B H61B 109.7
C5B C6B H62B 109.7
N11C C6B H62B 108.9
N11B C6B H62B 109.7
H61B C6B H62B 108.2
C6B C5B C4B 107.4(3)
C6B C5B H51B 110.2
C4B C5B H51B 110.2
C6B C5B H52B 110.2
C4B C5B H52B 110.2
H51B C5B H52B 108.5
C3B C4B C5B 114.9(3)
C3B C4B H41B 108.5
C5B C4B H41B 108.5
C3B C4B H42B 108.5
C5B C4B H42B 108.5
H41B C4B H42B 107.5
N11B C2B C3B 108.7(2)
N11B C2B N11C 1.2(2)
C3B C2B N11C 107.5(3)
N11B C2B C15B 113.5(2)
C3B C2B C15B 110.7(2)
N11C C2B C15B 113.9(3)
N11B C2B H2B 107.9
C3B C2B H2B 107.9
N11C C2B H2B 108.7
C15B C2B H2B 107.9
C20B C15B C16B 117.2(3)
C20B C15B C2B 120.3(3)
C16B C15B C2B 122.5(3)
C15B C20B C19B 117.3(3)
C15B C20B H20B 121.4
C19B C20B H20B 121.4
N18B C19B C20B 126.0(3)
N18B C19B H19B 117.0
C20B C19B H19B 117.0
N18B C17B C16B 122.4(3)
N18B C17B H17B 118.8
C16B C17B H17B 118.8
C17B C16B C15B 121.1(3)
C17B C16B H16B 119.5
C15B C16B H16B 119.5
O22B C21B C3B 118.7(12)
O22B C21B H213 107.6
C3B C21B H213 107.6
O22B C21B H214 107.6
C3B C21B H214 107.6
H213 C21B H214 107.1
C21B O22B H22B 109.5
O22C C21C C3B 114.4(15)
O22C C21C H215 108.7
C3B C21C H215 108.7
O22C C21C H216 108.7
C3B C21C H216 108.7
H215 C21C H216 107.6
C21C O22C H22C 109.5
C21B C3B C2B 115.5(5)
C21B C3B C4B 119.7(5)
C2B C3B C4B 109.1(3)
C21B C3B C21C 20.5(10)
C2B C3B C21C 107.5(5)
C4B C3B C21C 108.8(8)
C21B C3B H31B 103.4
C2B C3B H31B 103.4
C4B C3B H31B 103.4
C21C C3B H31B 123.9
C21B C3B H31C 107.8
C2B C3B H31C 100.9
C4B C3B H31C 101.2
C21C C3B H31C 128.2
H31B C3B H31C 4.3
C19A N18A C17A 115.7(3)
C7A N1A C2A 114.6(2)
C7A N1A C6A 107.9(2)
C2A N1A C6A 113.5(2)
C17B N18B C19B 116.1(3)
C10A O13A C14A 115.2(3)
C21A O22A H22A 109.5

loop_
_geom_bond_atom_site_label_1
_geom_bond_atom_site_label_2
_geom_bond_distance
C14A O13A 1.411(5)
C14A H143 0.9600
C14A H142 0.9600
C14A H141 0.9600
C10A O13A 1.349(3)
C10A C11A 1.375(4)
C10A C9A 1.381(4)
C9A C8A 1.338(4)
C9A H9A 0.9300
C8A C7A 1.371(4)
C8A H8A 0.9300
C7A C12A 1.396(4)
C7A N1A 1.418(3)
C12A C11A 1.330(4)
C12A H12A 0.9300
C11A H11A 0.9300
C2A N1A 1.462(3)
C2A C3A 1.502(4)
C2A C15A 1.518(4)
C2A H2A 0.9800
C3A C21A 1.517(4)
C3A C4A 1.542(4)
C3A H3A 0.9800
C4A C5A 1.510(4)
C4A H41A 0.9700
C4A H42A 0.9700
C5A C6A 1.459(4)
C5A H52A 0.9700
C5A H51A 0.9700
C6A N1A 1.474(4)
C6A H61A 0.9700
C6A H62A 0.9700
C15A C16A 1.378(4)
C15A C20A 1.419(4)
C16A C17A 1.387(4)
C16A H16A 0.9300
C17A N18A 1.370(4)
C17A H17A 0.9300
C19A N18A 1.326(4)
C19A C20A 1.388(4)
C19A H19A 0.9300
C20A H20A 0.9300
C21A O22A 1.384(3)
C21A H212 0.9700
C21A H211 0.9700
N11B C71B 1.3486
N11B C2B 1.470(4)
N11B C6B 1.509(4)
C71B C81B 1.3900
C71B C12B 1.3900
C81B C91B 1.3900
C81B H81B 0.9300
C91B C10B 1.3900
C91B H91B 0.9300
C10B O13B 1.284(5)
C10B C11B 1.3900
C11B C12B 1.3900
C11B H11B 0.9300
C12B H12B 0.9300
C14B O13B 1.427(11)
C14B H145 0.9600
C14B H146 0.9600
C14B H144 0.9600
N11C C71C 1.4057
N11C C6B 1.490(6)
N11C C2B 1.499(5)
C71C C81C 1.3900
C71C C12C 1.3900
C81C C91C 1.3900
C81C H81C 0.9300
C91C C10C 1.3900
C91C H91C 0.9300
C10C O13C 1.315(8)
C10C C11C 1.3900
C11C C12C 1.3900
C11C H11C 0.9300
C12C H12C 0.9300
C14C O13C 1.411(16)
C14C H149 0.9600
C14C H147 0.9600
C14C H148 0.9600
C6B C5B 1.476(4)
C6B H61B 0.9700
C6B H62B 0.9700
C5B C4B 1.550(5)
C5B H51B 0.9700
C5B H52B 0.9700
C4B C3B 1.529(4)
C4B H41B 0.9700
C4B H42B 0.9700
C2B C3B 1.497(4)
C2B C15B 1.517(4)
C2B H2B 0.9800
C15B C20B 1.384(4)
C15B C16B 1.413(4)
C20B C19B 1.391(4)
C20B H20B 0.9300
C19B N18B 1.354(4)
C19B H19B 0.9300
C17B N18B 1.330(4)
C17B C16B 1.381(4)
C17B H17B 0.9300
C16B H16B 0.9300
C21B O22B 1.356(7)
C21B C3B 1.484(17)
C21B H213 0.9700
C21B H214 0.9700
O22B H22B 0.8200
C21C O22C 1.373(9)
C21C C3B 1.56(2)
C21C H215 0.9700
C21C H216 0.9700
O22C H22C 0.8200
C3B H31B 0.9800
C3B H31C 0.9800
O22A H22A 0.8200

loop_
_geom_torsion_atom_site_label_1
_geom_torsion_atom_site_label_2
_geom_torsion_atom_site_label_3
_geom_torsion_atom_site_label_4
_geom_torsion
O13A C10A C9A C8A 178.2(3)
C11A C10A C9A C8A -2.6(4)
C10A C9A C8A C7A 0.8(4)
C9A C8A C7A C12A 1.8(4)
C9A C8A C7A N1A 177.6(3)
C8A C7A C12A C11A -2.6(4)
N1A C7A C12A C11A -178.1(3)
C7A C12A C11A C10A 0.7(5)
O13A C10A C11A C12A -178.9(3)
C9A C10A C11A C12A 1.8(5)
N1A C2A C3A C21A 176.8(2)
C15A C2A C3A C21A 54.1(3)
N1A C2A C3A C4A -58.4(3)
C15A C2A C3A C4A 178.9(2)
C2A C3A C4A C5A 57.9(3)
C21A C3A C4A C5A -178.0(2)
C3A C4A C5A C6A -56.9(4)
C4A C5A C6A N1A 55.5(4)
N1A C2A C15A C16A 127.2(2)
C3A C2A C15A C16A -112.2(3)
N1A C2A C15A C20A -54.4(3)
C3A C2A C15A C20A 66.1(3)
C20A C15A C16A C17A 1.3(4)
C2A C15A C16A C17A 179.7(2)
C15A C16A C17A N18A -0.5(5)
N18A C19A C20A C15A 0.8(5)
C16A C15A C20A C19A -1.5(4)
C2A C15A C20A C19A -179.9(3)
C2A C3A C21A O22A 179.4(2)
C4A C3A C21A O22A 58.2(3)
C2B N11B C71B C81B -44.99(18)
C6B N11B C71B C81B 82.13(19)
C2B N11B C71B C12B 135.35(18)
C6B N11B C71B C12B -97.53(19)
N11B C71B C81B C91B -179.6
C12B C71B C81B C91B 0.0
C71B C81B C91B C10B 0.0
C81B C91B C10B O13B -175.0(3)
C81B C91B C10B C11B 0.0
O13B C10B C11B C12B 175.3(3)
C91B C10B C11B C12B 0.0
C10B C11B C12B C71B 0.0
N11B C71B C12B C11B 179.7
C81B C71B C12B C11B 0.0
C91B C10B O13B C14B 2.6(7)
C11B C10B O13B C14B -172.6(5)
C6B N11C C71C C81C 80.0(2)
C2B N11C C71C C81C -40.8(3)
C6B N11C C71C C12C -98.2(2)
C2B N11C C71C C12C 141.0(3)
C12C C71C C81C C91C 0.0
N11C C71C C81C C91C -178.1
C71C C81C C91C C10C 0.0
C81C C91C C10C O13C -173.0(4)
C81C C91C C10C C11C 0.0
O13C C10C C11C C12C 172.2(5)
C91C C10C C11C C12C 0.0
C10C C11C C12C C71C 0.0
C81C C71C C12C C11C 0.0
N11C C71C C12C C11C 178.2
C11C C10C O13C C14C -1.1(10)
C91C C10C O13C C14C 171.5(8)
C71C N11C C6B C5B 176.0(2)
C2B N11C C6B C5B -66.0(4)
C71C N11C C6B N11B -65(7)
C2B N11C C6B N11B 53(7)
C71B N11B C6B C5B 168.0(2)
C2B N11B C6B C5B -63.8(4)
C71B N11B C6B N11C 106(7)
C2B N11B C6B N11C -125(7)
N11C C6B C5B C4B 56.8(4)
N11B C6B C5B C4B 55.4(4)
C6B C5B C4B C3B -53.8(5)
C71B N11B C2B C3B -172.90(19)
C6B N11B C2B C3B 62.3(3)
C71B N11B C2B N11C -161(14)
C6B N11B C2B N11C 74(14)
C71B N11B C2B C15B -49.3(3)
C6B N11B C2B C15B -174.1(3)
C71C N11C C2B N11B 13(14)
C6B N11C C2B N11B -104(14)
C71C N11C C2B C3B -178.7(2)
C6B N11C C2B C3B 64.2(4)
C71C N11C C2B C15B -55.7(3)
C6B N11C C2B C15B -172.8(3)
N11B C2B C15B C20B -53.1(4)
C3B C2B C15B C20B 69.4(3)
N11C C2B C15B C20B -51.8(4)
N11B C2B C15B C16B 129.8(3)
C3B C2B C15B C16B -107.7(3)
N11C C2B C15B C16B 131.1(3)
C16B C15B C20B C19B -0.2(4)
C2B C15B C20B C19B -177.4(2)
C15B C20B C19B N18B -0.3(5)
N18B C17B C16B C15B 0.0(5)
C20B C15B C16B C17B 0.4(4)
C2B C15B C16B C17B 177.5(3)
O22B C21B C3B C2B -159.6(8)
O22B C21B C3B C4B 66.9(11)
O22B C21B C3B C21C 129(3)
N11B C2B C3B C21B 166.5(6)
N11C C2B C3B C21B 166.3(6)
C15B C2B C3B C21B 41.3(7)
N11B C2B C3B C4B -55.3(4)
N11C C2B C3B C4B -55.6(4)
C15B C2B C3B C4B 179.4(3)
N11B C2B C3B C21C -173.2(9)
N11C C2B C3B C21C -173.4(9)
C15B C2B C3B C21C 61.6(10)
C5B C4B C3B C21B -170.0(6)
C5B C4B C3B C2B 53.9(4)
C5B C4B C3B C21C 170.9(7)
O22C C21C C3B C21B -78(2)
O22C C21C C3B C2B 165.8(12)
O22C C21C C3B C4B 47.8(16)
C20A C19A N18A C17A 0.0(4)
C16A C17A N18A C19A -0.2(4)
C8A C7A N1A C2A 130.4(3)
C12A C7A N1A C2A -53.8(4)
C8A C7A N1A C6A -102.1(3)
C12A C7A N1A C6A 73.7(3)
C3A C2A N1A C7A -172.7(2)
C15A C2A N1A C7A -50.9(3)
C3A C2A N1A C6A 62.7(3)
C15A C2A N1A C6A -175.5(2)
C5A C6A N1A C7A 170.8(2)
C5A C6A N1A C2A -61.1(3)
C16B C17B N18B C19B -0.5(4)
C20B C19B N18B C17B 0.7(5)
C11A C10A O13A C14A 173.2(3)
C9A C10A O13A C14A -7.5(4)
